data_1548576
loop_
_publ_author_name
'Arkhipenko, Sergey'
'Sabatini, Marco T.'
'Batsanov, Andrei S.'
'Karaluka, Valerija'
'Sheppard, Tom D.'
'Rzepa, Henry S.'
'Whiting, Andrew'

_publ_section_title
;
 Mechanistic insights into boron-catalysed direct amidation reactions.
;
_journal_issue 4
_journal_name_full 'Chemical science'
_journal_page_first 1058
_journal_page_last 1072
_journal_paper_doi 10.1039/c7sc03595k
_journal_volume 9
_journal_year 2018
_chemical_formula_moiety 'C32 H33 B3 N2 O3, 2(C7 H9 N)'
_chemical_formula_sum 'C46 H51 B3 N4 O3'
_chemical_formula_weight 740.33
_chemical_melting_point 329.4(3)
_chemical_name_systematic 'phenylboroxine complex with 4 equiv. benzylamine '
_space_group_crystal_system monoclinic
_space_group_IT_number 14
_space_group_name_Hall '-P 2ybc'
_space_group_name_H-M_alt 'P 1 21/c 1'
_symmetry_space_group_name_Hall '-P 2ybc'
_symmetry_space_group_name_H-M 'P 1 21/c 1'
_atom_sites_solution_hydrogens mixed
_atom_sites_solution_primary direct
_atom_sites_solution_secondary difmap
_audit_creation_date 2017-02-15
_audit_creation_method
;
Olex2 1.2-beta
(compiled 2017.01.04 svn.r3372 for OlexSys, GUI svn.r5292)
;
_audit_update_record
;
2017-07-17 deposited with the CCDC.
2018-01-02 downloaded from the CCDC.
;
_cell_angle_alpha 90
_cell_angle_beta 114.8857(16)
_cell_angle_gamma 90
_cell_formula_units_Z 4
_cell_length_a 21.2120(9)
_cell_length_b 11.2705(5)
_cell_length_c 18.8494(8)
_cell_measurement_reflns_used 9868
_cell_measurement_temperature 120
_cell_measurement_theta_max 26.839
_cell_measurement_theta_min 2.18
_cell_volume 4087.9(3)
_computing_cell_refinement 'SAINT v8.37A (Bruker, 2016)'
_computing_data_collection 'APEX3 v.2016.1_0 (Bruker, 2016)'
_computing_data_reduction 'SAINT v8.37A (Bruker, 2016)'
_computing_molecular_graphics 'Olex2 (Dolomanov et al., 2009)'
_computing_publication_material 'Olex2 (Dolomanov et al., 2009)'
_computing_structure_refinement 'ShelXL 2014/7 (Sheldrick, 2015)'
_computing_structure_solution 'ShelXS 2013/1 (Sheldrick, 2008)'
_diffrn_ambient_temperature 120.0
_diffrn_detector_area_resol_mean 10.4
_diffrn_detector_type 'Bruker PHOTON 100 CMOS'
_diffrn_measured_fraction_theta_full 1.000
_diffrn_measured_fraction_theta_max 1.000
_diffrn_measurement_device '3-circle area detector diffractometer'
_diffrn_measurement_device_type D8V
_diffrn_measurement_method '\f and \w scans'
_diffrn_radiation_monochromator 'focusing mirrors'
_diffrn_radiation_probe x-ray
_diffrn_radiation_type MoK\a
_diffrn_radiation_wavelength 0.71073
_diffrn_reflns_av_R_equivalents 0.0559
_diffrn_reflns_av_unetI/netI 0.0335
_diffrn_reflns_Laue_measured_fraction_full 1.000
_diffrn_reflns_Laue_measured_fraction_max 1.000
_diffrn_reflns_limit_h_max 26
_diffrn_reflns_limit_h_min -26
_diffrn_reflns_limit_k_max 13
_diffrn_reflns_limit_k_min -13
_diffrn_reflns_limit_l_max 23
_diffrn_reflns_limit_l_min -23
_diffrn_reflns_number 68095
_diffrn_reflns_point_group_measured_fraction_full 1.000
_diffrn_reflns_point_group_measured_fraction_max 1.000
_diffrn_reflns_theta_full 25.998
_diffrn_reflns_theta_max 25.998
_diffrn_reflns_theta_min 2.117
_diffrn_source 'microfocus sealed X-ray tube'
_diffrn_source_type 'Incoatec I\mS microsource'
_diffrn_standards_number 0
_exptl_absorpt_coefficient_mu 0.074
_exptl_absorpt_correction_T_max 1.0000
_exptl_absorpt_correction_T_min 0.9421
_exptl_absorpt_correction_type multi-scan
_exptl_absorpt_process_details
;
SADABS-2014/5 (Bruker, 2014) was used for absorption correction.
wR2(int) was 0.1307 before and 0.0620 after correction.
The Ratio of minimum to maximum transmission is 0.9421.
The \l/2 correction factor is Not present.
;
_exptl_crystal_colour colourless
_exptl_crystal_colour_primary colourless
_exptl_crystal_density_diffrn 1.203
_exptl_crystal_description irregular
_exptl_crystal_F_000 1576
_exptl_crystal_size_max 0.294
_exptl_crystal_size_mid 0.164
_exptl_crystal_size_min 0.128
_refine_diff_density_max 0.307
_refine_diff_density_min -0.276
_refine_diff_density_rms 0.038
_refine_ls_extinction_coef 0.0039(4)
_refine_ls_extinction_expression Fc^*^=kFc[1+0.001xFc^2^\l^3^/sin(2\q)]^-1/4^
_refine_ls_extinction_method 'SHELXL-2014/7 (Sheldrick 2014)'
_refine_ls_goodness_of_fit_ref 1.039
_refine_ls_hydrogen_treatment mixed
_refine_ls_matrix_type full
_refine_ls_number_parameters 584
_refine_ls_number_reflns 8022
_refine_ls_number_restraints 604
_refine_ls_restrained_S_all 1.030
_refine_ls_R_factor_all 0.0740
_refine_ls_R_factor_gt 0.0496
_refine_ls_shift/su_max 0.001
_refine_ls_shift/su_mean 0.000
_refine_ls_structure_factor_coef Fsqd
_refine_ls_weighting_details 'w=1/[\s^2^(Fo^2^)+(0.0380P)^2^+2.5270P] where P=(Fo^2^+2Fc^2^)/3'
_refine_ls_weighting_scheme calc
_refine_ls_wR_factor_gt 0.1053
_refine_ls_wR_factor_ref 0.1169
_reflns_Friedel_coverage 0.000
_reflns_number_gt 6020
_reflns_number_total 8022
_reflns_threshold_expression 'I > 2\s(I)'
_cod_data_source_file c7sc03595k2.cif
_cod_data_source_block 10d_16srv262
_cod_depositor_comments
;
The following automatic conversions were performed:

'_diffrn_radiation_probe' value 'X-ray' changed to 'x-ray' according
to
/home/data/users/saulius/crontab/automatic-downloads/rss-feeds/RSC/lib/dictionaries/cif_core.dic
dictionary named 'cif_core.dic' version 2.4.2 from 2011-04-26.

Automatic conversion script
Id: cif_fix_values 4973 2017-02-22 13:04:09Z antanas 

 Adding full bibliography for 1548566--1548579.cif.
;
_cod_database_code 1548576
_shelx_shelxl_version_number 2014/7
_shelx_space_group_comment
;
The symmetry employed for this shelxl refinement is uniquely defined
by the following loop, which should always be used as a source of
symmetry information in preference to the above space-group names.
They are only intended as comments.
;
_shelx_estimated_absorpt_t_max 0.991
_shelx_estimated_absorpt_t_min 0.979
_computing.bruker_data_scaling 'SADABS V2014/5 (Bruker AXS Inc.)'

_olex2_refinement_description
;
1. Fixed Uiso
 At 1.2 times of:
  All C(H) groups, All C(H,H) groups
2. Restrained distances
 C2-C3B \\sim C2-C7B \\sim C4B-C3B \\sim C4A-C3A \\sim C5A-C4A \\sim C5B-C4B
\\sim C6B-C5B \\sim C6A-C5A ~
 C7A-C6A \\sim C7B-C6B \\sim C2-C3A \\sim C2-C7A
 with sigma of 0.02
 C40B-C35B \\sim C40A-C35A \\sim C40B-C39B \\sim C40A-C39A \\sim C39B-C38B
\\sim C39A-C38A \\sim C38B-
 C37B \\sim C38A-C37A \\sim C37A-C36A \\sim C37B-C36B \\sim C36B-C35B \\sim
C36A-C35A
 with sigma of 0.02
 C35B-C34 \\sim C35A-C34
 with sigma of 0.02
3. Uiso/Uaniso restraints and constraints
Uanis(C35B) = Uanis(C35A)
Uanis(C7A) = Uanis(C7B)
Uanis(C6A) = Uanis(C6B)
Uanis(C5A) = Uanis(C5B)
Uanis(C4A) = Uanis(C4B)
Uanis(C3A) = Uanis(C3B)
4. Rigid body (RIGU) restrains
 All non-hydrogen atoms
 with sigma for 1-2 distances of 0.004 and sigma for 1-3 distances of 0.004
5. Others
 Fixed Sof: C3A(0.5) H3A(0.5) C4A(0.5) H4A(0.5) C5A(0.5) H5A(0.5) C6A(0.5)
 H6A(0.5) C7A(0.5) H7A(0.5) C3B(0.5) H3B(0.5) C4B(0.5) H4B(0.5) C5B(0.5)
 H5B(0.5) C6B(0.5) H6B(0.5) C7B(0.5) H7B(0.5) C35A(0.7) C36A(0.7) H36A(0.7)
 C37A(0.7) H37A(0.7) C38A(0.7) H38A(0.7) C39A(0.7) H39A(0.7) C40A(0.7)
 H40A(0.7) C35B(0.3) C36B(0.3) H36B(0.3) C37B(0.3) H37B(0.3) C38B(0.3)
 H38B(0.3) C39B(0.3) H39B(0.3) C40B(0.3) H40B(0.3)
6.a Secondary CH2 refined with riding coordinates:
 C1(H1C,H1D), C14(H14A,H14B), C41(H41A,H41B)
6.b Aromatic/amide H refined with riding coordinates:
 C3A(H3A), C4A(H4A), C5A(H5A), C6A(H6A), C7A(H7A), C3B(H3B), C4B(H4B),
 C5B(H5B), C6B(H6B), C7B(H7B), C9(H9), C10(H10), C11(H11), C12(H12), C13(H13),
 C16(H16), C17(H17), C18(H18), C19(H19), C20(H20), C22(H22), C23(H23), C24(H24),
  C25(H25), C26(H26), C28(H28), C29(H29), C30(H30), C31(H31), C32(H32),
 C36A(H36A), C37A(H37A), C38A(H38A), C39A(H39A), C40A(H40A), C36B(H36B),
 C37B(H37B), C38B(H38B), C39B(H39B), C40B(H40B), C43(H43), C44(H44), C45(H45),
 C46(H46), C47(H47)
;

loop_
_space_group_symop_operation_xyz
'x, y, z'
'-x, y+1/2, -z+1/2'
'-x, -y, -z'
'x, -y-1/2, z-1/2'

loop_
_atom_site_label
_atom_site_type_symbol
_atom_site_fract_x
_atom_site_fract_y
_atom_site_fract_z
_atom_site_U_iso_or_equiv
_atom_site_adp_type
_atom_site_occupancy
_atom_site_site_symmetry_order
_atom_site_calc_flag
_atom_site_refinement_flags_posn
_atom_site_refinement_flags_adp
_atom_site_refinement_flags_occupancy
_atom_site_disorder_assembly
_atom_site_disorder_group
O1 O 0.22959(6) 0.75175(11) 0.51854(6) 0.0277(3) Uani 1 1 d . U . . .
O2 O 0.27823(6) 0.92207(11) 0.47857(6) 0.0244(3) Uani 1 1 d . U . . .
O3 O 0.23307(6) 0.75934(10) 0.39101(6) 0.0234(3) Uani 1 1 d . U . . .
N1 N 0.12495(8) 0.70955(17) 0.40085(9) 0.0302(4) Uani 1 1 d . U . . .
H1A H 0.1056(11) 0.6751(19) 0.4317(13) 0.046(6) Uiso 1 1 d . . . . .
H1B H 0.1145(11) 0.791(2) 0.3991(13) 0.049(7) Uiso 1 1 d . . . . .
N2 N 0.35618(7) 0.79398(14) 0.58411(8) 0.0232(3) Uani 1 1 d . U . . .
H2A H 0.3604(9) 0.7537(17) 0.5442(11) 0.031(5) Uiso 1 1 d . . . . .
H2B H 0.3900(10) 0.8533(18) 0.5997(11) 0.036(5) Uiso 1 1 d . . . . .
C1 C 0.09115(9) 0.6620(2) 0.31985(11) 0.0392(5) Uani 1 1 d . U . . .
H1C H 0.1059 0.5787 0.3197 0.047 Uiso 1 1 calc R . . . .
H1D H 0.1069 0.7084 0.2857 0.047 Uiso 1 1 calc R . . . .
C3A C -0.0143(4) 0.5751(13) 0.3151(10) 0.0504(14) Uani 0.5 1 d D U P A 1
H3A H 0.0157 0.5171 0.3493 0.061 Uiso 0.5 1 calc R . P A 1
C4A C -0.0851(4) 0.5683(8) 0.2930(5) 0.0637(15) Uani 0.5 1 d D U P A 1
H4A H -0.1044 0.5041 0.3100 0.076 Uiso 0.5 1 calc R . P A 1
C5A C -0.1269(3) 0.6554(6) 0.2464(4) 0.0504(13) Uani 0.5 1 d D U P A 1
H5A H -0.1754 0.6522 0.2323 0.061 Uiso 0.5 1 calc R . P A 1
C6A C -0.1005(4) 0.7479(7) 0.2194(5) 0.0444(13) Uani 0.5 1 d D U P A 1
H6A H -0.1310 0.8057 0.1854 0.053 Uiso 0.5 1 calc R . P A 1
C7A C -0.0283(6) 0.7565(15) 0.2421(10) 0.0398(19) Uani 0.5 1 d D U P A 1
H7A H -0.0090 0.8223 0.2267 0.048 Uiso 0.5 1 calc R . P A 1
C3B C -0.0298(4) 0.5884(13) 0.3014(10) 0.0504(14) Uani 0.5 1 d D U P A 2
H3B H -0.0098 0.5232 0.3355 0.061 Uiso 0.5 1 calc R . P A 2
C4B C -0.1001(4) 0.6011(8) 0.2679(5) 0.0637(15) Uani 0.5 1 d D U P A 2
H4B H -0.1281 0.5466 0.2803 0.076 Uiso 0.5 1 calc R . P A 2
C5B C -0.1311(3) 0.6924(6) 0.2162(4) 0.0504(13) Uani 0.5 1 d D U P A 2
H5B H -0.1803 0.6997 0.1926 0.061 Uiso 0.5 1 calc R . P A 2
C6B C -0.0908(4) 0.7737(8) 0.1985(5) 0.0444(13) Uani 0.5 1 d D U P A 2
H6B H -0.1113 0.8389 0.1646 0.053 Uiso 0.5 1 calc R . P A 2
C7B C -0.0182(6) 0.7561(15) 0.2326(11) 0.0398(19) Uani 0.5 1 d D U P A 2
H7B H 0.0101 0.8066 0.2178 0.048 Uiso 0.5 1 calc R . P A 2
C8 C 0.22859(8) 0.55644(16) 0.45025(9) 0.0237(4) Uani 1 1 d . U . . .
C9 C 0.20624(10) 0.47845(18) 0.49271(10) 0.0341(5) Uani 1 1 d . U . . .
H9 H 0.1781 0.5084 0.5167 0.041 Uiso 1 1 calc R . . . .
C10 C 0.22362(12) 0.35925(19) 0.50115(12) 0.0434(5) Uani 1 1 d . U . . .
H10 H 0.2076 0.3092 0.5306 0.052 Uiso 1 1 calc R . . . .
C11 C 0.26423(12) 0.31309(19) 0.46682(12) 0.0434(5) Uani 1 1 d . U . . .
H11 H 0.2763 0.2313 0.4723 0.052 Uiso 1 1 calc R . . . .
C12 C 0.28704(11) 0.38703(18) 0.42453(12) 0.0388(5) Uani 1 1 d . U . . .
H12 H 0.3151 0.3563 0.4006 0.047 Uiso 1 1 calc R . . . .
C13 C 0.26931(9) 0.50635(17) 0.41658(10) 0.0283(4) Uani 1 1 d . U . . .
H13 H 0.2856 0.5557 0.3870 0.034 Uiso 1 1 calc R . . . .
C14 C 0.36971(10) 0.70845(17) 0.64888(10) 0.0314(4) Uani 1 1 d . U . . .
H14A H 0.3305 0.6517 0.6331 0.038 Uiso 1 1 calc R . . . .
H14B H 0.3717 0.7522 0.6953 0.038 Uiso 1 1 calc R . . . .
C15 C 0.43617(9) 0.64035(16) 0.67077(10) 0.0265(4) Uani 1 1 d . U . . .
C16 C 0.43563(10) 0.52636(17) 0.64249(10) 0.0299(4) Uani 1 1 d . U . . .
H16 H 0.3927 0.4900 0.6102 0.036 Uiso 1 1 calc R . . . .
C17 C 0.49715(11) 0.46523(18) 0.66100(11) 0.0372(5) Uani 1 1 d . U . . .
H17 H 0.4962 0.3874 0.6412 0.045 Uiso 1 1 calc R . . . .
C18 C 0.55990(11) 0.5171(2) 0.70815(12) 0.0412(5) Uani 1 1 d . U . . .
H18 H 0.6021 0.4753 0.7206 0.049 Uiso 1 1 calc R . . . .
C19 C 0.56094(10) 0.6294(2) 0.73690(12) 0.0413(5) Uani 1 1 d . U . . .
H19 H 0.6041 0.6649 0.7696 0.050 Uiso 1 1 calc R . . . .
C20 C 0.49989(10) 0.69100(18) 0.71873(10) 0.0337(4) Uani 1 1 d . U . . .
H20 H 0.5013 0.7686 0.7391 0.040 Uiso 1 1 calc R . . . .
C21 C 0.26231(8) 0.93086(16) 0.60577(9) 0.0225(4) Uani 1 1 d . U . . .
C22 C 0.24330(11) 0.8784(2) 0.66070(12) 0.0425(5) Uani 1 1 d . U . . .
H22 H 0.2405 0.7943 0.6618 0.051 Uiso 1 1 calc R . . . .
C23 C 0.22834(12) 0.9438(2) 0.71380(13) 0.0494(6) Uani 1 1 d . U . . .
H23 H 0.2165 0.9046 0.7511 0.059 Uiso 1 1 calc R . . . .
C24 C 0.23072(9) 1.0663(2) 0.71243(11) 0.0369(5) Uani 1 1 d . U . . .
H24 H 0.2195 1.1120 0.7479 0.044 Uiso 1 1 calc R . . . .
C25 C 0.24954(10) 1.12122(18) 0.65901(11) 0.0366(5) Uani 1 1 d . U . . .
H25 H 0.2515 1.2053 0.6576 0.044 Uiso 1 1 calc R . . . .
C26 C 0.26564(9) 1.05369(17) 0.60715(10) 0.0291(4) Uani 1 1 d . U . . .
H26 H 0.2794 1.0931 0.5714 0.035 Uiso 1 1 calc R . . . .
C27 C 0.26854(8) 0.94273(16) 0.34036(9) 0.0248(4) Uani 1 1 d . U . . .
C28 C 0.24315(9) 0.89757(18) 0.26442(10) 0.0299(4) Uani 1 1 d . U . . .
H28 H 0.2175 0.8255 0.2525 0.036 Uiso 1 1 calc R . . . .
C29 C 0.25454(11) 0.95572(19) 0.20598(11) 0.0374(5) Uani 1 1 d . U . . .
H29 H 0.2362 0.9240 0.1545 0.045 Uiso 1 1 calc R . . . .
C30 C 0.29232(11) 1.0594(2) 0.22250(12) 0.0423(5) Uani 1 1 d . U . . .
H30 H 0.3011 1.0980 0.1828 0.051 Uiso 1 1 calc R . . . .
C31 C 0.31756(11) 1.10750(19) 0.29700(12) 0.0407(5) Uani 1 1 d . U . . .
H31 H 0.3432 1.1795 0.3085 0.049 Uiso 1 1 calc R . . . .
C32 C 0.30490(9) 1.04902(17) 0.35470(11) 0.0313(4) Uani 1 1 d . U . . .
H32 H 0.3217 1.0829 0.4055 0.038 Uiso 1 1 calc R . . . .
B1 B 0.21031(10) 0.69640(19) 0.44409(11) 0.0241(4) Uani 1 1 d . U . . .
B2 B 0.27542(10) 0.85080(19) 0.54263(11) 0.0238(4) Uani 1 1 d . U . . .
B3 B 0.25884(9) 0.87163(19) 0.40729(11) 0.0229(4) Uani 1 1 d . U . . .
N3 N 0.10168(11) 0.9643(3) 0.4106(2) 0.0669(8) Uani 1 1 d . U . . .
H3C H 0.124(2) 1.012(4) 0.409(3) 0.134(19) Uiso 1 1 d . . . . .
H3D H 0.127(2) 0.964(4) 0.468(2) 0.129(15) Uiso 1 1 d . . . . .
C34 C 0.03431(12) 0.9834(2) 0.40843(15) 0.0455(5) Uani 1 1 d D U . . .
H34A H 0.0227(16) 0.920(3) 0.4341(18) 0.096(10) Uiso 1 1 d . . . . .
H34B H -0.0001(15) 0.970(3) 0.3478(18) 0.091(10) Uiso 1 1 d . . . . .
C35A C 0.0161(4) 1.1012(7) 0.4315(5) 0.0336(8) Uani 0.7 1 d D U P B 1
C36A C -0.05225(19) 1.1354(3) 0.40394(18) 0.0416(8) Uani 0.7 1 d D U P B 1
H36A H -0.0876 1.0843 0.3698 0.050 Uiso 0.7 1 calc R . P B 1
C37A C -0.07038(19) 1.2431(3) 0.4250(2) 0.0473(9) Uani 0.7 1 d D U P B 1
H37A H -0.1179 1.2655 0.4053 0.057 Uiso 0.7 1 calc R . P B 1
C38A C -0.0200(2) 1.3177(3) 0.4742(3) 0.0396(7) Uani 0.7 1 d D U P B 1
H38A H -0.0322 1.3934 0.4867 0.048 Uiso 0.7 1 calc R . P B 1
C39A C 0.04809(19) 1.2825(3) 0.5051(3) 0.0592(11) Uani 0.7 1 d D U P B 1
H39A H 0.0831 1.3314 0.5418 0.071 Uiso 0.7 1 calc R . P B 1
C40A C 0.06556(17) 1.1747(3) 0.4824(3) 0.0508(9) Uani 0.7 1 d D U P B 1
H40A H 0.1130 1.1517 0.5027 0.061 Uiso 0.7 1 calc R . P B 1
C35B C 0.0278(10) 1.1031(18) 0.4469(12) 0.0336(8) Uani 0.3 1 d D U P B 2
C36B C -0.0310(5) 1.1759(8) 0.4048(6) 0.050(3) Uiso 0.3 1 d D U P B 2
H36B H -0.0632 1.1513 0.3542 0.060 Uiso 0.3 1 calc R . P B 2
C37B C -0.0430(6) 1.2814(9) 0.4349(6) 0.053(3) Uiso 0.3 1 d D U P B 2
H37B H -0.0837 1.3267 0.4069 0.064 Uiso 0.3 1 calc R . P B 2
C38B C 0.0064(5) 1.3194(9) 0.5075(5) 0.044(3) Uiso 0.3 1 d D U P B 2
H38B H -0.0009 1.3917 0.5290 0.053 Uiso 0.3 1 calc R . P B 2
C39B C 0.0653(4) 1.2539(7) 0.5486(5) 0.045(2) Uiso 0.3 1 d D U P B 2
H39B H 0.0989 1.2818 0.5976 0.054 Uiso 0.3 1 calc R . P B 2
C40B C 0.0757(4) 1.1481(7) 0.5187(4) 0.032(2) Uiso 0.3 1 d D U P B 2
H40B H 0.1167 1.1040 0.5477 0.038 Uiso 0.3 1 calc R . P B 2
N4 N 0.47811(9) 0.96383(16) 0.62888(11) 0.0375(4) Uani 1 1 d . U . . .
H4C H 0.4985(14) 1.007(2) 0.6812(17) 0.080(9) Uiso 1 1 d . . . . .
H4D H 0.5166(15) 0.929(3) 0.6174(17) 0.091(10) Uiso 1 1 d . . . . .
C41 C 0.44680(10) 1.05133(19) 0.56884(13) 0.0430(5) Uani 1 1 d . U . . .
H41A H 0.4083 1.0886 0.5774 0.052 Uiso 1 1 calc R . . . .
H41B H 0.4257 1.0091 0.5181 0.052 Uiso 1 1 calc R . . . .
C42 C 0.49193(9) 1.15056(17) 0.56054(11) 0.0308(4) Uani 1 1 d . U . . .
C43 C 0.46231(10) 1.22692(19) 0.49720(11) 0.0379(5) Uani 1 1 d . U . . .
H43 H 0.4154 1.2150 0.4610 0.046 Uiso 1 1 calc R . . . .
C44 C 0.49921(10) 1.31935(19) 0.48565(11) 0.0371(5) Uani 1 1 d . U . . .
H44 H 0.4779 1.3700 0.4416 0.044 Uiso 1 1 calc R . . . .
C45 C 0.56700(9) 1.33866(17) 0.53776(11) 0.0306(4) Uani 1 1 d . U . . .
H45 H 0.5925 1.4030 0.5302 0.037 Uiso 1 1 calc R . . . .
C46 C 0.59781(9) 1.26394(17) 0.60119(11) 0.0305(4) Uani 1 1 d . U . . .
H46 H 0.6447 1.2767 0.6373 0.037 Uiso 1 1 calc R . . . .
C47 C 0.56042(9) 1.16999(17) 0.61243(11) 0.0304(4) Uani 1 1 d . U . . .
H47 H 0.5820 1.1188 0.6561 0.036 Uiso 1 1 calc R . . . .
C2 C 0.01332(9) 0.66690(17) 0.28731(11) 0.0339(4) Uani 1 1 d D U . . .

loop_
_atom_site_aniso_label
_atom_site_aniso_U_11
_atom_site_aniso_U_22
_atom_site_aniso_U_33
_atom_site_aniso_U_23
_atom_site_aniso_U_13
_atom_site_aniso_U_12
O1 0.0299(7) 0.0372(7) 0.0199(6) -0.0087(5) 0.0142(5) -0.0131(5)
O2 0.0252(6) 0.0324(7) 0.0159(6) -0.0009(5) 0.0090(5) -0.0050(5)
O3 0.0229(6) 0.0311(7) 0.0171(6) -0.0017(5) 0.0092(5) 0.0022(5)
N1 0.0210(8) 0.0402(10) 0.0306(8) -0.0154(7) 0.0119(7) -0.0034(7)
N2 0.0257(8) 0.0275(8) 0.0194(7) -0.0018(6) 0.0122(6) -0.0052(7)
C1 0.0231(9) 0.0550(13) 0.0316(10) -0.0188(9) 0.0038(8) 0.0041(9)
C3A 0.024(3) 0.042(3) 0.064(5) -0.006(2) -0.002(4) -0.009(3)
C4A 0.023(3) 0.059(4) 0.084(5) 0.011(3) -0.003(3) -0.012(2)
C5A 0.0174(14) 0.057(4) 0.063(4) -0.001(2) 0.004(3) -0.004(2)
C6A 0.029(2) 0.040(3) 0.052(4) -0.005(2) 0.0054(18) 0.0048(19)
C7A 0.026(2) 0.0394(12) 0.046(4) -0.0145(19) 0.007(2) 0.002(2)
C3B 0.024(3) 0.042(3) 0.064(5) -0.006(2) -0.002(4) -0.009(3)
C4B 0.023(3) 0.059(4) 0.084(5) 0.011(3) -0.003(3) -0.012(2)
C5B 0.0174(14) 0.057(4) 0.063(4) -0.001(2) 0.004(3) -0.004(2)
C6B 0.029(2) 0.040(3) 0.052(4) -0.005(2) 0.0054(18) 0.0048(19)
C7B 0.026(2) 0.0394(12) 0.046(4) -0.0145(19) 0.007(2) 0.002(2)
C8 0.0188(8) 0.0347(10) 0.0141(8) -0.0037(7) 0.0036(6) -0.0067(7)
C9 0.0430(11) 0.0396(11) 0.0256(9) -0.0103(8) 0.0204(8) -0.0154(9)
C10 0.0648(14) 0.0381(12) 0.0333(11) -0.0002(9) 0.0265(10) -0.0180(10)
C11 0.0601(14) 0.0331(11) 0.0362(11) 0.0061(9) 0.0196(10) 0.0008(10)
C12 0.0419(11) 0.0404(12) 0.0374(11) 0.0115(9) 0.0200(9) 0.0140(9)
C13 0.0225(9) 0.0362(11) 0.0265(9) 0.0085(8) 0.0108(7) 0.0031(8)
C14 0.0359(10) 0.0368(11) 0.0282(10) 0.0078(8) 0.0199(8) -0.0005(8)
C15 0.0300(9) 0.0329(10) 0.0200(9) 0.0053(7) 0.0139(7) -0.0029(8)
C16 0.0347(10) 0.0356(11) 0.0231(9) 0.0026(8) 0.0156(8) -0.0064(8)
C17 0.0512(12) 0.0345(11) 0.0353(11) 0.0087(9) 0.0276(10) 0.0060(9)
C18 0.0361(11) 0.0551(14) 0.0374(11) 0.0187(10) 0.0204(9) 0.0113(10)
C19 0.0297(10) 0.0582(14) 0.0314(11) 0.0094(10) 0.0085(8) -0.0053(10)
C20 0.0401(11) 0.0365(11) 0.0242(9) 0.0005(8) 0.0134(8) -0.0075(9)
C21 0.0156(8) 0.0330(10) 0.0162(8) -0.0026(7) 0.0041(6) -0.0051(7)
C22 0.0602(14) 0.0415(12) 0.0406(12) -0.0174(10) 0.0357(11) -0.0260(10)
C23 0.0625(15) 0.0606(15) 0.0428(12) -0.0217(11) 0.0396(11) -0.0299(12)
C24 0.0298(10) 0.0553(13) 0.0262(10) -0.0150(9) 0.0123(8) -0.0007(9)
C25 0.0429(11) 0.0344(11) 0.0273(10) 0.0000(8) 0.0096(9) 0.0131(9)
C26 0.0315(10) 0.0340(10) 0.0211(9) 0.0055(8) 0.0105(7) 0.0077(8)
C27 0.0201(8) 0.0359(10) 0.0206(8) 0.0053(7) 0.0106(7) 0.0113(7)
C28 0.0303(10) 0.0381(11) 0.0220(9) 0.0042(8) 0.0117(7) 0.0159(8)
C29 0.0488(12) 0.0479(13) 0.0211(9) 0.0111(9) 0.0201(9) 0.0280(10)
C30 0.0571(13) 0.0486(13) 0.0359(11) 0.0213(10) 0.0339(10) 0.0270(11)
C31 0.0478(12) 0.0431(12) 0.0404(12) 0.0147(10) 0.0276(10) 0.0098(10)
C32 0.0325(10) 0.0400(11) 0.0246(9) 0.0059(8) 0.0150(8) 0.0055(8)
B1 0.0189(9) 0.0366(11) 0.0182(9) -0.0058(8) 0.0092(7) -0.0050(8)
B2 0.0218(10) 0.0331(11) 0.0168(9) -0.0007(8) 0.0084(7) -0.0054(8)
B3 0.0141(9) 0.0350(11) 0.0189(9) 0.0012(8) 0.0062(7) 0.0045(8)
N3 0.0329(11) 0.0587(15) 0.099(2) -0.0382(14) 0.0178(12) 0.0069(11)
C34 0.0511(14) 0.0426(13) 0.0555(15) -0.0062(11) 0.0348(12) 0.0015(10)
C35A 0.038(3) 0.0343(11) 0.036(3) 0.0034(17) 0.0235(17) 0.0015(16)
C36A 0.0424(18) 0.0334(18) 0.0364(17) -0.0019(14) 0.0043(14) 0.0014(16)
C37A 0.0382(19) 0.0342(18) 0.058(2) 0.0007(16) 0.0095(16) 0.0104(16)
C38A 0.038(2) 0.0245(16) 0.061(3) -0.0052(18) 0.025(2) 0.0007(15)
C39A 0.0359(19) 0.044(2) 0.102(3) -0.031(2) 0.032(2) -0.0148(15)
C40A 0.0291(17) 0.044(2) 0.084(3) -0.016(2) 0.0285(19) -0.0046(15)
C35B 0.038(3) 0.0343(11) 0.036(3) 0.0034(17) 0.0235(17) 0.0015(16)
N4 0.0389(10) 0.0361(10) 0.0385(10) 0.0030(8) 0.0173(8) -0.0019(8)
C41 0.0317(11) 0.0456(13) 0.0451(12) 0.0087(10) 0.0096(9) -0.0015(9)
C42 0.0272(9) 0.0327(10) 0.0339(10) 0.0009(8) 0.0142(8) 0.0001(8)
C43 0.0302(10) 0.0448(12) 0.0330(10) 0.0040(9) 0.0076(8) -0.0039(9)
C44 0.0361(11) 0.0437(12) 0.0292(10) 0.0096(9) 0.0116(8) 0.0013(9)
C45 0.0288(10) 0.0358(11) 0.0335(10) 0.0049(8) 0.0192(8) -0.0007(8)
C46 0.0219(9) 0.0379(11) 0.0344(10) 0.0024(8) 0.0144(8) 0.0040(8)
C47 0.0307(10) 0.0321(10) 0.0323(10) 0.0089(8) 0.0171(8) 0.0092(8)
C2 0.0211(9) 0.0310(10) 0.0417(11) -0.0183(8) 0.0054(8) -0.0020(8)

loop_
_atom_type_symbol
_atom_type_description
_atom_type_scat_dispersion_real
_atom_type_scat_dispersion_imag
_atom_type_scat_source
C C 0.0033 0.0016 'International Tables Vol C Tables 4.2.6.8 and 6.1.1.4'
H H 0.0000 0.0000 'International Tables Vol C Tables 4.2.6.8 and 6.1.1.4'
B B 0.0013 0.0007 'International Tables Vol C Tables 4.2.6.8 and 6.1.1.4'
N N 0.0061 0.0033 'International Tables Vol C Tables 4.2.6.8 and 6.1.1.4'
O O 0.0106 0.0060 'International Tables Vol C Tables 4.2.6.8 and 6.1.1.4'

loop_
_exptl_crystal_face_index_h
_exptl_crystal_face_index_k
_exptl_crystal_face_index_l
_exptl_crystal_face_perp_dist
0.00 2.00 1.00 0.0730
0.00 -2.00 -1.00 0.0670
-1.00 0.00 2.00 0.1330
1.00 0.00 -2.00 0.0920
-1.00 -2.00 1.00 0.0920
-1.00 0.00 0.00 0.0640
1.00 0.00 0.00 0.0490
1.00 -1.00 -2.00 0.0990
-1.00 2.00 2.00 0.0940

loop_
_geom_angle_atom_site_label_1
_geom_angle_atom_site_label_2
_geom_angle_atom_site_label_3
_geom_angle
B2 O1 B1 122.04(13)
B3 O2 B2 118.99(14)
B3 O3 B1 120.85(13)
C1 N1 B1 115.44(13)
C14 N2 B2 115.83(13)
N1 C1 C2 112.23(15)
C4A C3A C2 120.2(8)
C5A C4A C3A 118.8(8)
C4A C5A C6A 121.8(6)
C5A C6A C7A 119.8(8)
C2 C7A C6A 118.1(10)
C4B C3B C2 122.0(8)
C3B C4B C5B 120.7(7)
C4B C5B C6B 120.3(6)
C5B C6B C7B 117.6(8)
C2 C7B C6B 122.0(9)
C9 C8 B1 121.68(15)
C13 C8 C9 115.57(17)
C13 C8 B1 122.71(15)
C10 C9 C8 122.50(18)
C11 C10 C9 120.07(19)
C12 C11 C10 119.0(2)
C11 C12 C13 120.31(19)
C12 C13 C8 122.50(17)
N2 C14 C15 113.05(14)
C16 C15 C14 120.78(17)
C16 C15 C20 118.49(17)
C20 C15 C14 120.72(17)
C17 C16 C15 120.59(18)
C18 C17 C16 120.2(2)
C19 C18 C17 119.66(19)
C18 C19 C20 120.57(19)
C19 C20 C15 120.51(19)
C22 C21 B2 120.45(16)
C26 C21 C22 116.05(16)
C26 C21 B2 123.43(15)
C23 C22 C21 122.6(2)
C24 C23 C22 119.83(19)
C25 C24 C23 119.12(18)
C24 C25 C26 120.06(19)
C21 C26 C25 122.31(17)
C28 C27 B3 120.68(17)
C32 C27 C28 117.21(16)
C32 C27 B3 122.05(15)
C29 C28 C27 121.38(19)
C30 C29 C28 120.05(18)
C29 C30 C31 120.10(18)
C30 C31 C32 119.2(2)
C27 C32 C31 122.06(18)
O1 B1 O3 114.77(15)
O1 B1 N1 104.31(13)
O1 B1 C8 113.23(15)
O3 B1 N1 103.16(14)
O3 B1 C8 112.55(14)
C8 B1 N1 107.66(14)
O1 B2 O2 115.10(14)
O1 B2 N2 105.96(15)
O1 B2 C21 111.62(14)
O2 B2 N2 101.78(12)
O2 B2 C21 112.34(15)
C21 B2 N2 109.21(13)
O2 B3 O3 122.66(16)
O2 B3 C27 119.50(17)
O3 B3 C27 117.80(15)
N3 C34 C35A 120.2(5)
N3 C34 C35B 113.5(10)
C36A C35A C34 120.0(5)
C40A C35A C34 121.7(5)
C40A C35A C36A 118.2(4)
C35A C36A C37A 121.0(4)
C38A C37A C36A 120.1(3)
C39A C38A C37A 119.6(3)
C38A C39A C40A 119.5(3)
C35A C40A C39A 121.4(4)
C36B C35B C34 117.8(9)
C40B C35B C34 126.2(9)
C40B C35B C36B 116.0(10)
C37B C36B C35B 122.3(10)
C36B C37B C38B 118.3(10)
C39B C38B C37B 121.1(10)
C38B C39B C40B 119.9(8)
C39B C40B C35B 122.3(8)
N4 C41 C42 118.89(17)
C43 C42 C41 117.82(17)
C47 C42 C41 124.16(17)
C47 C42 C43 118.01(17)
C44 C43 C42 121.60(18)
C43 C44 C45 120.06(18)
C44 C45 C46 119.57(18)
C45 C46 C47 120.22(17)
C42 C47 C46 120.55(17)
C3A C2 C1 112.5(4)
C7A C2 C1 126.1(6)
C7A C2 C3A 121.0(7)
C3B C2 C1 127.1(4)
C3B C2 C7B 117.1(7)
C7B C2 C1 115.6(5)

loop_
_geom_bond_atom_site_label_1
_geom_bond_atom_site_label_2
_geom_bond_distance
O1 B1 1.429(2)
O1 B2 1.423(2)
O2 B2 1.472(2)
O2 B3 1.354(2)
O3 B1 1.464(2)
O3 B3 1.361(2)
N1 C1 1.487(2)
N1 B1 1.650(2)
N2 C14 1.486(2)
N2 B2 1.682(2)
C1 C2 1.501(2)
C3A C4A 1.382(8)
C3A C2 1.395(9)
C4A C5A 1.366(7)
C5A C6A 1.378(7)
C6A C7A 1.409(9)
C7A C2 1.375(9)
C3B C4B 1.361(8)
C3B C2 1.376(9)
C4B C5B 1.379(7)
C5B C6B 1.387(7)
C6B C7B 1.411(9)
C7B C2 1.393(9)
C8 C9 1.399(2)
C8 C13 1.389(2)
C8 B1 1.617(3)
C9 C10 1.384(3)
C10 C11 1.379(3)
C11 C12 1.374(3)
C12 C13 1.387(3)
C14 C15 1.502(3)
C15 C16 1.389(3)
C15 C20 1.393(3)
C16 C17 1.384(3)
C17 C18 1.381(3)
C18 C19 1.373(3)
C19 C20 1.380(3)
C21 C22 1.391(2)
C21 C26 1.386(3)
C21 B2 1.608(3)
C22 C23 1.383(3)
C23 C24 1.383(3)
C24 C25 1.377(3)
C25 C26 1.390(3)
C27 C28 1.396(2)
C27 C32 1.388(3)
C27 B3 1.580(2)
C28 C29 1.388(3)
C29 C30 1.376(3)
C30 C31 1.386(3)
C31 C32 1.391(3)
N3 C34 1.429(3)
C34 C35A 1.497(5)
C34 C35B 1.564(12)
C35A C36A 1.373(7)
C35A C40A 1.364(7)
C36A C37A 1.381(4)
C37A C38A 1.369(5)
C38A C39A 1.369(5)
C39A C40A 1.389(4)
C35B C36B 1.424(12)
C35B C40B 1.402(11)
C36B C37B 1.387(11)
C37B C38B 1.395(10)
C38B C39B 1.376(10)
C39B C40B 1.376(9)
N4 C41 1.436(3)
C41 C42 1.522(3)
C42 C43 1.389(3)
C42 C47 1.385(3)
C43 C44 1.374(3)
C44 C45 1.375(3)
C45 C46 1.381(3)
C46 C47 1.392(3)

loop_
_geom_hbond_atom_site_label_D
_geom_hbond_atom_site_label_H
_geom_hbond_atom_site_label_A
_geom_hbond_distance_DH
_geom_hbond_distance_HA
_geom_hbond_distance_DA
_geom_hbond_angle_DHA
N1 H1B N3 0.94(2) 2.00(2) 2.933(3) 172(2)
N2 H2B N4 0.93(2) 2.12(2) 3.038(2) 168.9(17)
